data_7055303
loop_
_publ_author_name
'Zhang, Xiao-Peng'
'Liu, Fu-Qiang'
'Lai, Jian-Cheng'
'Li, Cheng-Hui'
'Li, Ai-Min'
'You, Xiao-Zeng'

_publ_section_title
;
 Novel redox responsive chiral cyclometalated platinum(ii) complexes with
 pinene functionalized C^N^N ligands
;
_journal_issue 3
_journal_name_full 'New J. Chem.'
_journal_page_first 2628
_journal_paper_doi 10.1039/C5NJ02932E
_journal_volume 40
_journal_year 2016
_chemical_absolute_configuration unk
_chemical_formula_moiety 'C47 H36 N2 Pt'
_chemical_formula_sum 'C47 H36 N2 Pt'
_chemical_formula_weight 823.87
_space_group_crystal_system orthorhombic
_space_group_IT_number 19
_space_group_name_Hall 'P 2ac 2ab'
_space_group_name_H-M_alt 'P 21 21 21'
_symmetry_space_group_name_Hall 'P 2ac 2ab'
_symmetry_space_group_name_H-M 'P 21 21 21'
_atom_sites_solution_hydrogens geom
_audit_creation_method SHELXL-2014/8
_audit_update_record
;
2015-12-31 deposited with the CCDC.
2016-01-11 downloaded from the CCDC.
;
_cell_angle_alpha 90
_cell_angle_beta 90
_cell_angle_gamma 90
_cell_formula_units_Z 4
_cell_length_a 14.7779(6)
_cell_length_b 14.8743(6)
_cell_length_c 16.8574(7)
_cell_measurement_reflns_used 9938
_cell_measurement_temperature 296(2)
_cell_measurement_theta_max 26.673
_cell_measurement_theta_min 2.2875
_cell_volume 3705.4(3)
_computing_cell_refinement SMART
_computing_data_collection SMART,(Bruker,2000)
_computing_data_reduction SAINT(Bruker,2000)
_computing_molecular_graphics SHELXTL
_computing_publication_material SHELXTL
_computing_structure_refinement 'SHELXL-2014/8 (Sheldrick, 2014)'
_computing_structure_solution 'SHELXL-2014/8 (Sheldrick, 2014)'
_diffrn_ambient_temperature 296(2)
_diffrn_measured_fraction_theta_full 0.999
_diffrn_measured_fraction_theta_max 0.999
_diffrn_measurement_device_type 'Bruker Smart Aepex CCD'
_diffrn_measurement_method 'phi and omega scans'
_diffrn_radiation_type MoK\a
_diffrn_radiation_wavelength 0.71073
_diffrn_reflns_av_R_equivalents 0.0292
_diffrn_reflns_av_unetI/netI 0.0332
_diffrn_reflns_Laue_measured_fraction_full 0.999
_diffrn_reflns_Laue_measured_fraction_max 0.999
_diffrn_reflns_limit_h_max 16
_diffrn_reflns_limit_h_min -19
_diffrn_reflns_limit_k_max 19
_diffrn_reflns_limit_k_min -17
_diffrn_reflns_limit_l_max 21
_diffrn_reflns_limit_l_min -21
_diffrn_reflns_number 25151
_diffrn_reflns_point_group_measured_fraction_full 1.000
_diffrn_reflns_point_group_measured_fraction_max 0.998
_diffrn_reflns_theta_full 25.242
_diffrn_reflns_theta_max 27.555
_diffrn_reflns_theta_min 1.826
_diffrn_source 'fine-focus sealed tube'
_exptl_absorpt_coefficient_mu 3.822
_exptl_absorpt_correction_T_max 0.5153
_exptl_absorpt_correction_T_min 0.3743
_exptl_absorpt_correction_type multi-scan
_exptl_absorpt_process_details SADABS;Bruker,2000
_exptl_crystal_colour pale-yellow
_exptl_crystal_density_diffrn 1.477
_exptl_crystal_description block
_exptl_crystal_F_000 1640
_exptl_crystal_size_max 0.320
_exptl_crystal_size_mid 0.280
_exptl_crystal_size_min 0.200
_refine_diff_density_max 0.911
_refine_diff_density_min -0.445
_refine_diff_density_rms 0.072
_refine_ls_abs_structure_details
;
 Flack x determined using 3147 quotients [(I+)-(I-)]/[(I+)+(I-)]
 (Parsons, Flack and Wagner, Acta Cryst. B69 (2013) 249-259).
;
_refine_ls_abs_structure_Flack -0.022(4)
_refine_ls_extinction_method none
_refine_ls_goodness_of_fit_ref 1.006
_refine_ls_hydrogen_treatment constr
_refine_ls_matrix_type full
_refine_ls_number_parameters 381
_refine_ls_number_reflns 8540
_refine_ls_number_restraints 8
_refine_ls_restrained_S_all 1.010
_refine_ls_R_factor_all 0.0312
_refine_ls_R_factor_gt 0.0269
_refine_ls_shift/su_max 0.000
_refine_ls_shift/su_mean 0.000
_refine_ls_structure_factor_coef Fsqd
_refine_ls_weighting_details 'w=1/[\s^2^(Fo^2^)+(0.0406P)^2^] where P=(Fo^2^+2Fc^2^)/3'
_refine_ls_weighting_scheme calc
_refine_ls_wR_factor_gt 0.0666
_refine_ls_wR_factor_ref 0.0682
_reflns_Friedel_coverage 0.803
_reflns_Friedel_fraction_full 1.000
_reflns_Friedel_fraction_max 0.997
_reflns_number_gt 7751
_reflns_number_total 8540
_reflns_threshold_expression 'I > 2\s(I)'
_cod_data_source_file c5nj02932e1.cif
_cod_data_source_block shelx
_cod_depositor_comments 'Adding full bibliography for 7055302--7055303.cif.'
_cod_database_code 7055303
_shelx_shelxl_version_number 2014/8
_shelx_space_group_comment
;
The symmetry employed for this shelxl refinement is uniquely defined
by the following loop, which should always be used as a source of
symmetry information in preference to the above space-group names.
They are only intended as comments.
;
_shelx_estimated_absorpt_t_min 0.374
_shelx_estimated_absorpt_t_max 0.515

loop_
_space_group_symop_operation_xyz
'x, y, z'
'-x+1/2, -y, z+1/2'
'-x, y+1/2, -z+1/2'
'x+1/2, -y+1/2, -z'

loop_
_atom_site_label
_atom_site_type_symbol
_atom_site_fract_x
_atom_site_fract_y
_atom_site_fract_z
_atom_site_U_iso_or_equiv
_atom_site_adp_type
_atom_site_occupancy
_atom_site_site_symmetry_order
_atom_site_calc_flag
_atom_site_refinement_flags_posn
_atom_site_refinement_flags_adp
C4 C 0.2631(4) 0.4659(3) 0.2570(3) 0.0499(14) Uani 1 1 d D .
C1 C 0.1296(3) 0.3167(2) 0.2401(3) 0.0595(13) Uani 1 1 d G .
C5 C 0.1016(3) 0.2921(3) 0.1644(2) 0.075(2) Uani 1 1 d G .
H5 H 0.0868 0.3361 0.1275 0.090 Uiso 1 1 calc R U
C6 C 0.0958(4) 0.2018(3) 0.1440(3) 0.101(3) Uani 1 1 d G .
H6 H 0.0771 0.1853 0.0934 0.121 Uiso 1 1 calc R U
C7 C 0.1181(4) 0.1360(2) 0.1992(4) 0.103(3) Uani 1 1 d G .
H7 H 0.1142 0.0755 0.1856 0.124 Uiso 1 1 calc R U
C8 C 0.1461(3) 0.1606(2) 0.2749(4) 0.095(3) Uani 1 1 d G .
H8 H 0.1610 0.1166 0.3119 0.113 Uiso 1 1 calc R U
C9 C 0.1519(3) 0.2509(3) 0.2953(2) 0.072(2) Uani 1 1 d G .
C2 C -0.0050(4) 0.4147(4) 0.3121(3) 0.0511(13) Uani 1 1 d . .
C10 C 0.1767(3) 0.2802(2) 0.3771(3) 0.070(2) Uani 1 1 d G .
C11 C 0.2054(3) 0.2308(2) 0.4424(4) 0.093(3) Uani 1 1 d G .
H11 H 0.2127 0.1688 0.4382 0.111 Uiso 1 1 calc R U
C12 C 0.2232(3) 0.2739(4) 0.5139(3) 0.096(3) Uani 1 1 d G .
H12 H 0.2424 0.2408 0.5575 0.115 Uiso 1 1 calc R U
C13 C 0.2123(3) 0.3664(4) 0.5201(2) 0.084(2) Uani 1 1 d G .
H13 H 0.2242 0.3953 0.5679 0.101 Uiso 1 1 calc R U
C14 C 0.1836(3) 0.4159(2) 0.4548(2) 0.0611(16) Uani 1 1 d G .
N2 N 0.1658(2) 0.3728(2) 0.3833(2) 0.0594(14) Uani 1 1 d G .
C3 C 0.0901(4) 0.5107(4) 0.1898(3) 0.0519(13) Uani 1 1 d D .
C15 C 0.1703(3) 0.5118(2) 0.4506(2) 0.0568(15) Uani 1 1 d G .
C16 C 0.1850(3) 0.5713(3) 0.51289(16) 0.073(2) Uani 1 1 d G .
H16 H 0.2069 0.5502 0.5612 0.087 Uiso 1 1 calc R U
C17 C 0.1670(3) 0.6623(3) 0.50302(18) 0.0668(18) Uani 1 1 d G .
C18 C 0.1343(3) 0.69388(18) 0.4309(2) 0.0616(14) Uani 1 1 d G .
C19 C 0.1196(3) 0.6344(2) 0.36863(16) 0.0514(12) Uani 1 1 d G .
H19 H 0.0977 0.6555 0.3204 0.062 Uiso 1 1 calc R U
N1 N 0.1376(2) 0.54333(19) 0.37851(16) 0.0481(10) Uani 1 1 d G .
C20 C 0.1831(7) 0.7302(6) 0.5676(5) 0.089(3) Uani 1 1 d . .
H20A H 0.2465 0.7293 0.5827 0.107 Uiso 1 1 calc R U
H20B H 0.1474 0.7146 0.6138 0.107 Uiso 1 1 calc R U
C21 C 0.1571(7) 0.8258(7) 0.5391(5) 0.096(3) Uani 1 1 d . .
H21 H 0.1639 0.8734 0.5789 0.115 Uiso 1 1 calc R U
C22 C 0.0629(6) 0.8209(6) 0.4985(5) 0.092(3) Uani 1 1 d . .
H22A H 0.0321 0.8783 0.4943 0.110 Uiso 1 1 calc R U
H22B H 0.0233 0.7747 0.5196 0.110 Uiso 1 1 calc R U
C23 C 0.1159(6) 0.7926(5) 0.4226(4) 0.0734(18) Uani 1 1 d . .
H23 H 0.0906 0.8125 0.3718 0.088 Uiso 1 1 calc R U
C24 C 0.1977(6) 0.8476(6) 0.4551(5) 0.084(2) Uani 1 1 d . .
C25 C 0.2927(6) 0.8147(7) 0.4356(5) 0.098(3) Uani 1 1 d . .
H25A H 0.2981 0.7524 0.4497 0.148 Uiso 1 1 calc R U
H25B H 0.3362 0.8493 0.4649 0.148 Uiso 1 1 calc R U
H25C H 0.3037 0.8218 0.3798 0.148 Uiso 1 1 calc R U
C26 C 0.1892(9) 0.9485(6) 0.4327(7) 0.121(4) Uani 1 1 d . .
H26A H 0.2032 0.9561 0.3775 0.182 Uiso 1 1 calc R U
H26B H 0.2307 0.9832 0.4640 0.182 Uiso 1 1 calc R U
H26C H 0.1285 0.9685 0.4426 0.182 Uiso 1 1 calc R U
C27 C -0.0828(4) 0.3950(4) 0.3151(4) 0.0521(14) Uani 1 1 d . .
C28 C -0.1763(2) 0.3649(3) 0.3141(3) 0.0597(16) Uani 1 1 d G .
C29 C -0.1938(3) 0.2775(3) 0.2894(3) 0.0736(18) Uani 1 1 d G .
H29 H -0.1462 0.2390 0.2775 0.088 Uiso 1 1 calc R U
C30 C -0.2826(4) 0.2477(3) 0.2824(3) 0.093(2) Uani 1 1 d G .
H30 H -0.2943 0.1892 0.2658 0.112 Uiso 1 1 calc R U
C31 C -0.3539(3) 0.3052(5) 0.3001(4) 0.111(3) Uani 1 1 d G .
H31 H -0.4133 0.2853 0.2955 0.133 Uiso 1 1 calc R U
C32 C -0.3364(3) 0.3927(4) 0.3249(4) 0.128(5) Uani 1 1 d G .
H32 H -0.3841 0.4312 0.3368 0.153 Uiso 1 1 calc R U
C33 C -0.2476(3) 0.4225(3) 0.3319(4) 0.113(4) Uani 1 1 d G .
H33 H -0.2359 0.4810 0.3484 0.136 Uiso 1 1 calc R U
C34 C 0.0752(4) 0.5494(4) 0.1372(3) 0.0541(13) Uani 1 1 d D .
C35 C 0.0601(3) 0.6049(3) 0.06376(19) 0.0520(13) Uani 1 1 d G .
C36 C 0.0766(3) 0.5685(3) -0.0108(2) 0.0700(17) Uani 1 1 d G .
H36 H 0.0922 0.5082 -0.0157 0.084 Uiso 1 1 calc R U
C37 C 0.0698(4) 0.6222(4) -0.07798(18) 0.087(3) Uani 1 1 d G .
H37 H 0.0808 0.5979 -0.1279 0.104 Uiso 1 1 calc R U
C38 C 0.0465(4) 0.7124(4) -0.0706(2) 0.092(3) Uani 1 1 d G .
H38 H 0.0419 0.7483 -0.1156 0.110 Uiso 1 1 calc R U
C39 C 0.0300(3) 0.7488(3) 0.0039(3) 0.080(2) Uani 1 1 d G .
H39 H 0.0144 0.8091 0.0089 0.096 Uiso 1 1 calc R U
C40 C 0.0368(3) 0.6950(3) 0.0711(2) 0.0632(16) Uani 1 1 d G .
H40 H 0.0258 0.7194 0.1210 0.076 Uiso 1 1 calc R U
C41 C 0.3307(4) 0.4871(4) 0.2451(4) 0.0565(12) Uani 1 1 d D U
C42 C 0.4239(3) 0.5222(3) 0.2307(3) 0.0571(12) Uani 1 1 d G U
C43 C 0.4754(4) 0.4918(4) 0.1671(3) 0.102(3) Uani 1 1 d G .
H43 H 0.4525 0.4477 0.1335 0.123 Uiso 1 1 calc R U
C44 C 0.5611(4) 0.5272(6) 0.1538(4) 0.151(6) Uani 1 1 d G .
H44 H 0.5955 0.5069 0.1112 0.181 Uiso 1 1 calc R U
C45 C 0.5953(3) 0.5931(5) 0.2040(5) 0.140(6) Uani 1 1 d G .
H45 H 0.6526 0.6168 0.1950 0.168 Uiso 1 1 calc R U
C46 C 0.5438(4) 0.6235(4) 0.2675(5) 0.123(4) Uani 1 1 d G .
H46 H 0.5666 0.6676 0.3011 0.147 Uiso 1 1 calc R U
C47 C 0.4581(4) 0.5881(3) 0.2809(3) 0.088(2) Uani 1 1 d G .
H47 H 0.4236 0.6084 0.3234 0.106 Uiso 1 1 calc R U
Pt1 Pt 0.12749(2) 0.44035(2) 0.28871(2) 0.04610(7) Uani 1 1 d . .

loop_
_atom_site_aniso_label
_atom_site_aniso_U_11
_atom_site_aniso_U_22
_atom_site_aniso_U_33
_atom_site_aniso_U_23
_atom_site_aniso_U_13
_atom_site_aniso_U_12
C4 0.081(4) 0.027(2) 0.042(3) 0.013(2) -0.015(3) -0.001(2)
C1 0.044(3) 0.042(3) 0.092(4) -0.001(3) 0.008(3) -0.002(3)
C5 0.054(4) 0.065(4) 0.105(6) -0.014(4) 0.011(3) 0.000(3)
C6 0.060(4) 0.066(5) 0.178(10) -0.043(6) 0.020(5) -0.006(3)
C7 0.066(5) 0.051(4) 0.193(11) -0.025(5) 0.008(7) 0.002(4)
C8 0.066(5) 0.051(4) 0.167(9) 0.022(5) 0.026(5) 0.007(3)
C9 0.045(3) 0.049(3) 0.122(6) 0.011(4) 0.016(4) 0.006(2)
C2 0.055(3) 0.038(3) 0.061(3) 0.003(2) 0.005(3) 0.004(2)
C10 0.041(3) 0.051(3) 0.118(6) 0.031(4) 0.015(3) 0.007(3)
C11 0.070(5) 0.075(5) 0.133(8) 0.054(6) 0.021(5) 0.016(4)
C12 0.075(5) 0.102(7) 0.110(7) 0.065(6) 0.014(5) 0.013(5)
C13 0.055(4) 0.108(6) 0.090(5) 0.052(5) -0.007(4) 0.004(4)
C14 0.045(3) 0.070(4) 0.068(4) 0.026(3) 0.007(3) 0.001(3)
N2 0.042(2) 0.053(3) 0.082(4) 0.031(3) 0.008(2) 0.004(2)
C3 0.051(3) 0.046(3) 0.059(4) 0.003(3) 0.006(2) -0.002(2)
C15 0.048(3) 0.069(4) 0.054(3) 0.018(3) 0.000(3) -0.007(3)
C16 0.059(4) 0.112(6) 0.047(3) 0.018(4) -0.004(3) -0.011(4)
C17 0.059(4) 0.082(5) 0.059(4) -0.005(3) 0.001(3) -0.019(3)
C18 0.053(3) 0.070(4) 0.062(3) 0.002(3) 0.001(3) -0.009(3)
C19 0.051(3) 0.052(3) 0.051(3) 0.007(2) 0.005(3) -0.006(3)
N1 0.044(2) 0.051(2) 0.049(2) 0.0075(18) 0.002(2) -0.005(2)
C20 0.102(6) 0.113(7) 0.052(4) -0.008(4) -0.001(4) -0.031(5)
C21 0.107(7) 0.098(6) 0.082(5) -0.027(5) 0.013(5) -0.032(5)
C22 0.093(6) 0.073(5) 0.110(7) -0.028(5) 0.014(5) -0.002(4)
C23 0.080(5) 0.065(4) 0.076(4) -0.008(3) 0.000(4) -0.012(4)
C24 0.094(6) 0.081(5) 0.077(5) -0.007(4) 0.004(4) -0.024(4)
C25 0.082(6) 0.129(8) 0.085(5) -0.003(6) -0.002(4) -0.037(5)
C26 0.163(10) 0.079(6) 0.123(8) -0.015(6) -0.003(7) -0.044(7)
C27 0.054(3) 0.037(3) 0.065(4) 0.010(2) 0.015(3) 0.007(2)
C28 0.049(3) 0.061(4) 0.070(4) 0.017(3) 0.016(3) -0.002(3)
C29 0.071(4) 0.083(5) 0.066(4) -0.015(4) 0.011(4) -0.016(3)
C30 0.084(6) 0.114(7) 0.081(5) -0.012(5) -0.001(5) -0.029(5)
C31 0.070(6) 0.153(10) 0.109(7) 0.035(7) -0.004(5) -0.032(6)
C32 0.056(5) 0.117(8) 0.211(13) 0.060(8) 0.030(6) 0.014(5)
C33 0.062(5) 0.055(5) 0.222(12) 0.024(6) 0.043(6) 0.004(3)
C34 0.054(3) 0.057(3) 0.052(3) 0.005(3) -0.002(2) -0.002(3)
C35 0.042(3) 0.061(4) 0.054(3) 0.010(3) -0.001(2) -0.007(2)
C36 0.075(4) 0.079(4) 0.056(3) -0.011(4) -0.003(3) -0.006(4)
C37 0.091(6) 0.118(7) 0.051(4) 0.002(4) -0.004(4) -0.030(5)
C38 0.080(5) 0.132(8) 0.063(4) 0.041(5) -0.016(4) -0.016(5)
C39 0.061(4) 0.088(5) 0.091(5) 0.030(4) -0.005(4) 0.001(4)
C40 0.050(3) 0.075(4) 0.065(4) 0.010(3) -0.001(3) 0.001(3)
C41 0.062(3) 0.054(3) 0.053(3) 0.011(2) -0.005(2) 0.013(2)
C42 0.058(3) 0.058(3) 0.056(3) 0.012(2) -0.004(2) 0.008(2)
C43 0.062(5) 0.119(7) 0.127(7) 0.005(6) 0.020(5) -0.007(5)
C44 0.077(7) 0.193(14) 0.184(13) 0.058(11) 0.066(8) 0.012(8)
C45 0.056(5) 0.141(10) 0.224(16) 0.078(11) -0.007(7) -0.033(6)
C46 0.091(7) 0.120(8) 0.157(10) 0.052(8) -0.063(7) -0.045(6)
C47 0.082(5) 0.079(5) 0.103(6) 0.023(5) -0.016(5) -0.018(4)
Pt1 0.03959(10) 0.03992(10) 0.05880(11) 0.01125(8) 0.00551(10) 0.00019(9)

loop_
_atom_type_symbol
_atom_type_description
_atom_type_scat_dispersion_real
_atom_type_scat_dispersion_imag
_atom_type_scat_source
C C 0.0033 0.0016 'International Tables Vol C Tables 4.2.6.8 and 6.1.1.4'
H H 0.0000 0.0000 'International Tables Vol C Tables 4.2.6.8 and 6.1.1.4'
N N 0.0061 0.0033 'International Tables Vol C Tables 4.2.6.8 and 6.1.1.4'
Pt Pt -1.7033 8.3905 'International Tables Vol C Tables 4.2.6.8 and 6.1.1.4'

loop_
_geom_angle_atom_site_label_1
_geom_angle_atom_site_label_2
_geom_angle_atom_site_label_3
_geom_angle
C41 C4 Pt1 172.3(6)
C5 C1 C9 120.0
C5 C1 Pt1 127.5(2)
C9 C1 Pt1 112.0(2)
C1 C5 C6 120.0
C1 C5 H5 120.0
C6 C5 H5 120.0
C7 C6 C5 120.0
C7 C6 H6 120.0
C5 C6 H6 120.0
C6 C7 C8 120.0
C6 C7 H7 120.0
C8 C7 H7 120.0
C9 C8 C7 120.0
C9 C8 H8 120.0
C7 C8 H8 120.0
C8 C9 C1 120.0
C8 C9 C10 121.8(3)
C1 C9 C10 118.1(3)
C27 C2 Pt1 170.6(6)
C11 C10 N2 120.0
C11 C10 C9 130.7(3)
N2 C10 C9 109.3(3)
C10 C11 C12 120.0
C10 C11 H11 120.0
C12 C11 H11 120.0
C13 C12 C11 120.0
C13 C12 H12 120.0
C11 C12 H12 120.0
C12 C13 C14 120.0
C12 C13 H13 120.0
C14 C13 H13 120.0
N2 C14 C13 120.0
N2 C14 C15 112.9(3)
C13 C14 C15 127.1(3)
C14 N2 C10 120.0
C14 N2 Pt1 121.4(2)
C10 N2 Pt1 118.6(2)
C34 C3 Pt1 176.0(6)
C16 C15 N1 120.0
C16 C15 C14 124.9(3)
N1 C15 C14 115.1(3)
C15 C16 C17 120.0
C15 C16 H16 120.0
C17 C16 H16 120.0
C18 C17 C16 120.0
C18 C17 C20 117.5(4)
C16 C17 C20 122.5(4)
C19 C18 C17 120.0
C19 C18 C23 121.6(4)
C17 C18 C23 118.4(4)
C18 C19 N1 120.0
C18 C19 H19 120.0
N1 C19 H19 120.0
C19 N1 C15 120.0
C19 N1 Pt1 126.45(17)
C15 N1 Pt1 113.45(17)
C17 C20 C21 110.7(6)
C17 C20 H20A 109.5
C21 C20 H20A 109.5
C17 C20 H20B 109.5
C21 C20 H20B 109.5
H20A C20 H20B 108.1
C20 C21 C22 108.5(7)
C20 C21 C24 111.9(8)
C22 C21 C24 87.4(7)
C20 C21 H21 115.3
C22 C21 H21 115.3
C24 C21 H21 115.3
C21 C22 C23 85.7(6)
C21 C22 H22A 114.4
C23 C22 H22A 114.4
C21 C22 H22B 114.4
C23 C22 H22B 114.4
H22A C22 H22B 111.5
C18 C23 C22 106.2(6)
C18 C23 C24 109.9(7)
C22 C23 C24 87.7(6)
C18 C23 H23 116.4
C22 C23 H23 116.4
C24 C23 H23 116.4
C25 C24 C26 109.4(8)
C25 C24 C23 118.0(7)
C26 C24 C23 111.0(8)
C25 C24 C21 118.7(8)
C26 C24 C21 112.9(8)
C23 C24 C21 85.0(6)
C24 C25 H25A 109.5
C24 C25 H25B 109.5
H25A C25 H25B 109.5
C24 C25 H25C 109.5
H25A C25 H25C 109.5
H25B C25 H25C 109.5
C24 C26 H26A 109.5
C24 C26 H26B 109.5
H26A C26 H26B 109.5
C24 C26 H26C 109.5
H26A C26 H26C 109.5
H26B C26 H26C 109.5
C2 C27 C28 175.2(6)
C29 C28 C33 120.0
C29 C28 C27 117.9(4)
C33 C28 C27 121.9(4)
C30 C29 C28 120.0
C30 C29 H29 120.0
C28 C29 H29 120.0
C31 C30 C29 120.0
C31 C30 H30 120.0
C29 C30 H30 120.0
C30 C31 C32 120.0
C30 C31 H31 120.0
C32 C31 H31 120.0
C33 C32 C31 120.0
C33 C32 H32 120.0
C31 C32 H32 120.0
C32 C33 C28 120.0
C32 C33 H33 120.0
C28 C33 H33 120.0
C3 C34 C35 176.7(6)
C36 C35 C40 120.0
C36 C35 C34 120.3(3)
C40 C35 C34 119.5(3)
C37 C36 C35 120.0
C37 C36 H36 120.0
C35 C36 H36 120.0
C36 C37 C38 120.0
C36 C37 H37 120.0
C38 C37 H37 120.0
C39 C38 C37 120.0
C39 C38 H38 120.0
C37 C38 H38 120.0
C38 C39 C40 120.0
C38 C39 H39 120.0
C40 C39 H39 120.0
C39 C40 C35 120.0
C39 C40 H40 120.0
C35 C40 H40 120.0
C4 C41 C42 176.5(7)
C43 C42 C47 120.0
C43 C42 C41 121.1(4)
C47 C42 C41 118.8(4)
C42 C43 C44 120.0
C42 C43 H43 120.0
C44 C43 H43 120.0
C43 C44 C45 120.0
C43 C44 H44 120.0
C45 C44 H44 120.0
C46 C45 C44 120.0
C46 C45 H45 120.0
C44 C45 H45 120.0
C47 C46 C45 120.0
C47 C46 H46 120.0
C45 C46 H46 120.0
C46 C47 C42 120.0
C46 C47 H47 120.0
C42 C47 H47 120.0
N2 Pt1 C1 81.88(17)
N2 Pt1 C2 91.35(19)
C1 Pt1 C2 85.6(2)
N2 Pt1 C3 179.0(2)
C1 Pt1 C3 98.1(2)
C2 Pt1 C3 89.7(2)
N2 Pt1 C4 91.36(17)
C1 Pt1 C4 92.65(19)
C2 Pt1 C4 176.5(2)
C3 Pt1 C4 87.6(2)
N2 Pt1 N1 76.96(14)
C1 Pt1 N1 158.81(15)
C2 Pt1 N1 93.64(19)
C3 Pt1 N1 103.12(18)
C4 Pt1 N1 89.09(17)

loop_
_geom_bond_atom_site_label_1
_geom_bond_atom_site_label_2
_geom_bond_distance
C4 C41 1.067(6)
C4 Pt1 2.109(6)
C1 C5 1.3900
C1 C9 1.3900
C1 Pt1 2.014(3)
C5 C6 1.3900
C5 H5 0.9300
C6 C7 1.3900
C6 H6 0.9300
C7 C8 1.3900
C7 H7 0.9300
C8 C9 1.3900
C8 H8 0.9300
C9 C10 1.491(6)
C2 C27 1.187(8)
C2 Pt1 2.033(6)
C10 C11 1.3900
C10 N2 1.3900
C11 C12 1.3900
C11 H11 0.9300
C12 C13 1.3900
C12 H12 0.9300
C13 C14 1.3900
C13 H13 0.9300
C14 N2 1.3900
C14 C15 1.442(4)
N2 Pt1 1.968(3)
C3 C34 1.080(6)
C3 Pt1 2.045(6)
C15 C16 1.3900
C15 N1 1.3900
C16 C17 1.3900
C16 H16 0.9300
C17 C18 1.3900
C17 C20 1.503(8)
C18 C19 1.3900
C18 C23 1.501(8)
C19 N1 1.3900
C19 H19 0.9300
N1 Pt1 2.159(3)
C20 C21 1.548(13)
C20 H20A 0.9700
C20 H20B 0.9700
C21 C22 1.553(13)
C21 C24 1.572(12)
C21 H21 0.9800
C22 C23 1.559(11)
C22 H22A 0.9700
C22 H22B 0.9700
C23 C24 1.559(11)
C23 H23 0.9800
C24 C25 1.522(13)
C24 C26 1.553(13)
C25 H25A 0.9600
C25 H25B 0.9600
C25 H25C 0.9600
C26 H26A 0.9600
C26 H26B 0.9600
C26 H26C 0.9600
C27 C28 1.453(7)
C28 C29 1.3900
C28 C33 1.3900
C29 C30 1.3900
C29 H29 0.9300
C30 C31 1.3900
C30 H30 0.9300
C31 C32 1.3900
C31 H31 0.9300
C32 C33 1.3900
C32 H32 0.9300
C33 H33 0.9300
C34 C35 1.504(6)
C35 C36 1.3900
C35 C40 1.3900
C36 C37 1.3900
C36 H36 0.9300
C37 C38 1.3900
C37 H37 0.9300
C38 C39 1.3900
C38 H38 0.9300
C39 C40 1.3900
C39 H39 0.9300
C40 H40 0.9300
C41 C42 1.492(7)
C42 C43 1.3900
C42 C47 1.3900
C43 C44 1.3900
C43 H43 0.9300
C44 C45 1.3900
C44 H44 0.9300
C45 C46 1.3900
C45 H45 0.9300
C46 C47 1.3900
C46 H46 0.9300
C47 H47 0.9300

loop_
_geom_torsion_atom_site_label_1
_geom_torsion_atom_site_label_2
_geom_torsion_atom_site_label_3
_geom_torsion_atom_site_label_4
_geom_torsion
C9 C1 C5 C6 0.0
Pt1 C1 C5 C6 -171.0(3)
C1 C5 C6 C7 0.0
C5 C6 C7 C8 0.0
C6 C7 C8 C9 0.0
C7 C8 C9 C1 0.0
C7 C8 C9 C10 176.6(4)
C5 C1 C9 C8 0.0
Pt1 C1 C9 C8 172.3(3)
C5 C1 C9 C10 -176.7(4)
Pt1 C1 C9 C10 -4.4(4)
C8 C9 C10 C11 6.6(5)
C1 C9 C10 C11 -176.7(3)
C8 C9 C10 N2 -172.3(3)
C1 C9 C10 N2 4.3(4)
N2 C10 C11 C12 0.0
C9 C10 C11 C12 -178.8(4)
C10 C11 C12 C13 0.0
C11 C12 C13 C14 0.0
C12 C13 C14 N2 0.0
C12 C13 C14 C15 -178.9(4)
C13 C14 N2 C10 0.0
C15 C14 N2 C10 179.1(4)
C13 C14 N2 Pt1 -178.7(3)
C15 C14 N2 Pt1 0.4(4)
C11 C10 N2 C14 0.0
C9 C10 N2 C14 179.1(4)
C11 C10 N2 Pt1 178.7(3)
C9 C10 N2 Pt1 -2.2(3)
N2 C14 C15 C16 -178.6(2)
C13 C14 C15 C16 0.4(5)
N2 C14 C15 N1 3.5(4)
C13 C14 C15 N1 -177.5(2)
N1 C15 C16 C17 0.0
C14 C15 C16 C17 -177.8(4)
C15 C16 C17 C18 0.0
C15 C16 C17 C20 -178.8(5)
C16 C17 C18 C19 0.0
C20 C17 C18 C19 178.9(5)
C16 C17 C18 C23 -179.9(5)
C20 C17 C18 C23 -1.0(6)
C17 C18 C19 N1 0.0
C23 C18 C19 N1 179.9(5)
C18 C19 N1 C15 0.0
C18 C19 N1 Pt1 -176.1(3)
C16 C15 N1 C19 0.0
C14 C15 N1 C19 178.0(4)
C16 C15 N1 Pt1 176.6(2)
C14 C15 N1 Pt1 -5.4(3)
C18 C17 C20 C21 1.0(8)
C16 C17 C20 C21 179.9(5)
C17 C20 C21 C22 47.1(9)
C17 C20 C21 C24 -47.7(9)
C20 C21 C22 C23 -84.3(7)
C24 C21 C22 C23 28.0(6)
C19 C18 C23 C22 133.9(5)
C17 C18 C23 C22 -46.2(7)
C19 C18 C23 C24 -132.7(5)
C17 C18 C23 C24 47.2(7)
C21 C22 C23 C18 81.8(7)
C21 C22 C23 C24 -28.3(7)
C18 C23 C24 C25 41.6(10)
C22 C23 C24 C25 147.9(8)
C18 C23 C24 C26 169.0(7)
C22 C23 C24 C26 -84.7(8)
C18 C23 C24 C21 -78.5(7)
C22 C23 C24 C21 27.9(7)
C20 C21 C24 C25 -38.5(10)
C22 C21 C24 C25 -147.4(8)
C20 C21 C24 C26 -168.5(8)
C22 C21 C24 C26 82.7(8)
C20 C21 C24 C23 80.9(8)
C22 C21 C24 C23 -28.0(7)
C33 C28 C29 C30 0.0
C27 C28 C29 C30 -175.7(5)
C28 C29 C30 C31 0.0
C29 C30 C31 C32 0.0
C30 C31 C32 C33 0.0
C31 C32 C33 C28 0.0
C29 C28 C33 C32 0.0
C27 C28 C33 C32 175.5(5)
C40 C35 C36 C37 0.0
C34 C35 C36 C37 -174.7(4)
C35 C36 C37 C38 0.0
C36 C37 C38 C39 0.0
C37 C38 C39 C40 0.0
C38 C39 C40 C35 0.0
C36 C35 C40 C39 0.0
C34 C35 C40 C39 174.7(4)
C47 C42 C43 C44 0.0
C41 C42 C43 C44 178.3(5)
C42 C43 C44 C45 0.0
C43 C44 C45 C46 0.0
C44 C45 C46 C47 0.0
C45 C46 C47 C42 0.0
C43 C42 C47 C46 0.0
C41 C42 C47 C46 -178.4(5)
